data_1510368
loop_
_publ_author_name
'Bruzzone, G.'

_publ_section_title
;
 Alcuni composti intermetrallici M X2 formati dal Ca, Sr e Ba
;
_journal_name_full
;
Atti della Accademia Nazionale dei Lincei, Classe di Scienze Fisiche,
 Matematiche e Naturali, Rendiconti, Serie 8 (1, 1946-)
;
_journal_page_first 235
_journal_page_last 241
_journal_volume 48
_journal_year 1970
_chemical_formula_sum 'Au2 Ca'
_space_group_IT_number 74
_symmetry_space_group_name_Hall '-I 2b 2'
_symmetry_space_group_name_H-M 'I m m a'
_cell_angle_alpha 90
_cell_angle_beta 90
_cell_angle_gamma 90
_cell_formula_units_Z 4
_cell_length_a 4.6
_cell_length_b 7.085
_cell_length_c 8.055
_cell_volume 262.521
_citation_journal_id_ASTM AANL8V
_cod_data_source_file gold_448.cif
_cod_data_source_block Au2Ca1
_cod_original_cell_volume 262.5205
_cod_original_formula_sum 'Au2 Ca1'
_cod_database_code 1510368

loop_
_symmetry_equiv_pos_as_xyz
x,y,z
-x,-y+1/2,z
x,-y,-z
-x,y+1/2,-z
-x,-y,-z
x,y-1/2,-z
-x,y,z
x,-y-1/2,z
x+1/2,y+1/2,z+1/2
-x+1/2,-y+1,z+1/2
x+1/2,-y+1/2,-z+1/2
-x+1/2,y+1,-z+1/2
-x+1/2,-y+1/2,-z+1/2
x+1/2,y,-z+1/2
-x+1/2,y+1/2,z+1/2
x+1/2,-y,z+1/2

loop_
_atom_site_label
_atom_site_type_symbol
_atom_site_fract_x
_atom_site_fract_y
_atom_site_fract_z
_atom_site_occupancy
_atom_site_U_iso_or_equiv
Ca1 Ca 0 0.25 0.55 1 0.0
Au1 Au 0 0.05 0.17 1 0.0
